data_2005771
loop_
_publ_author_name
'Dobson, A. J.'
'Gerkin, R. E.'

_publ_section_title
;
 2-Acetylbenzoic Acid: Phthalide Form
;
_journal_issue 12
_journal_name_full 'Acta Crystallographica Section C'
_journal_page_first 3078
_journal_page_last 3081
_journal_paper_doi 10.1107/S0108270196010414
_journal_volume 52
_journal_year 1996
_chemical_formula_moiety 'C9 H8 O3'
_chemical_formula_sum 'C9 H8 O3'
_chemical_formula_weight 164.16
_chemical_name_common '2-acetylbenzoic acid, phthalide form '
_chemical_name_systematic ' ?'
_space_group_IT_number 19
_symmetry_cell_setting orthorhombic
_symmetry_space_group_name_Hall 'P 2ac 2ab'
_symmetry_space_group_name_H-M 'P 21 21 21'
_cell_angle_alpha 90
_cell_angle_beta 90
_cell_angle_gamma 90
_cell_formula_units_Z 4
_cell_length_a 15.962(2)
_cell_length_b 5.218(2)
_cell_length_c 9.613(2)
_cell_measurement_reflns_used 25
_cell_measurement_temperature 296
_cell_measurement_theta_max 17.3
_cell_measurement_theta_min 15.0
_cell_volume 800.7(4)
_computing_cell_refinement 'MSC/AFC Diffractometer Control Software'
_computing_data_collection
;MSC/AFC Diffractometer Control Software (Molecular Structure Corporation,
 1988)
;
_computing_data_reduction 'TEXSAN (Molecular Structure Corporation, 1989)'
_computing_molecular_graphics 'ORTEPII (Johnson, 1976)'
_computing_publication_material TEXSAN
_computing_structure_refinement TEXSAN
_computing_structure_solution 'SHELXS86 (Sheldrick, 1985)'
_diffrn_ambient_temperature 296
_diffrn_measurement_device AFC5S
_diffrn_measurement_method '\w/2\q scans '
_diffrn_radiation_monochromator graphite
_diffrn_radiation_source 'X-ray tube'
_diffrn_radiation_type MoK\a
_diffrn_radiation_wavelength 0.71073
_diffrn_reflns_av_R_equivalents 0.022
_diffrn_reflns_limit_h_max 20
_diffrn_reflns_limit_h_min 0
_diffrn_reflns_limit_k_max 6
_diffrn_reflns_limit_k_min 0
_diffrn_reflns_limit_l_max 12
_diffrn_reflns_limit_l_min -12
_diffrn_reflns_number 2125
_diffrn_reflns_theta_max 27.50
_diffrn_reflns_theta_min 2.00
_diffrn_standards_decay_% -5.70
_diffrn_standards_interval_count 150
_diffrn_standards_number 6
_exptl_absorpt_coefficient_mu 0.096
_exptl_absorpt_correction_type none
_exptl_crystal_colour 'light amber'
_exptl_crystal_density_diffrn 1.362
_exptl_crystal_density_meas ?
_exptl_crystal_description 'cut rod '
_exptl_crystal_F_000 344
_exptl_crystal_size_max 0.39
_exptl_crystal_size_mid 0.35
_exptl_crystal_size_min 0.35
_refine_diff_density_max 0.13
_refine_diff_density_min -0.11
_refine_ls_extinction_coef '19(7) \\times 10^-7^'
_refine_ls_extinction_method 'Zachariasen (1963,1968)'
_refine_ls_goodness_of_fit_obs 1.40
_refine_ls_matrix_type full
_refine_ls_number_parameters 114
_refine_ls_number_reflns 845
_refine_ls_R_factor_obs 0.027
_refine_ls_shift/esd_max '< 0.01'
_refine_ls_structure_factor_coef F
_refine_ls_weighting_details 'w = 1/\s~F~^2^'
_refine_ls_weighting_scheme calc
_refine_ls_wR_factor_obs 0.034
_reflns_number_observed 845
_reflns_number_total 1123
_reflns_observed_criterion 'I >3\s~I~'
_cod_data_source_file fr1004.cif
_cod_data_source_block 2-Acetylbenzoic_acid
_cod_depositor_comments
;
The following automatic conversions were performed:
'_symmetry_cell_setting' value 'Orthorhombic' changed to 'orthorhombic'
according to '/home/saulius/struct/CIF-dictionaries/cif_core.dic'
dictionary named 'cif_core.dic' version 2.4.1 from 2010-06-29.

Automatic conversion script
Id: cif_fix_enum 1527 2010-12-29 10:47:43Z saulius 

The following automatic conversions were performed:

'_symmetry_cell_setting' value 'Orthorhombic' changed to
'orthorhombic' according to
/home/saulius/struct/CIF-dictionaries/cif_core.dic dictionary named
'cif_core.dic' version 2.4.1 from 2010-06-29.

Automatic conversion script
Id: cif_fix_values 1715 2011-07-08 13:25:40Z adriana 

The following automatic conversions were performed:

'_exptl_crystal_density_meas' value 'none' was changed to '?' - the
value is perceived as not measured.

Automatic conversion script
Id: cif_fix_values 3008 2015-01-20 13:52:24Z robertas 

The following automatic conversions were performed:

'_refine_ls_weighting_scheme' value 'w = 1/\s~F~^2^' was changed to
'calc'. New tag '_refine_ls_weighting_details' was created. The value
of the new tag was set to 'w = 1/\s~F~^2^'.

Automatic conversion script
Id: cif_fix_values 3143 2015-03-26 13:38:13Z robertas 
;
_cod_database_code 2005771

loop_
_symmetry_equiv_pos_as_xyz
x,y,z
'1/2 -x, -y,1/2 +z'
'1/2 +x,1/2 -y, -z'
'-x, 1/2 +y, 1/2 -z'

loop_
_atom_site_aniso_label
_atom_site_aniso_U_11
_atom_site_aniso_U_22
_atom_site_aniso_U_33
_atom_site_aniso_U_12
_atom_site_aniso_U_13
_atom_site_aniso_U_23
O1 0.0326(7) 0.0399(8) 0.0447(7) 0.0092(7) -0.0019(5) -0.0048(8)
O2 0.0476(9) 0.0507(10) 0.0465(8) 0.0084(8) 0.0014(7) -0.0166(8)
O3 0.0437(8) 0.0540(10) 0.0371(7) 0.0085(7) -0.0053(6) 0.0120(8)
C1 0.0314(9) 0.0360(10) 0.0332(9) 0.0034(9) 0.0020(7) 0.0021(8)
C2 0.0307(9) 0.0322(10) 0.0322(8) 0.0022(8) 0.0008(8) 0.0047(8)
C3 0.0500(10) 0.0400(10) 0.0373(10) 0.0070(10) 0.0019(9) -0.0050(10)
C4 0.0460(10) 0.0480(10) 0.0530(10) 0.0190(10) 0.0077(10) -0.0020(10)
C5 0.0360(10) 0.0640(10) 0.0590(10) 0.0180(10) -0.0059(10) -0.0030(10)
C6 0.0350(10) 0.0540(10) 0.0450(10) 0.0070(10) -0.0079(8) -0.0030(10)
C7 0.0336(9) 0.0370(10) 0.0340(9) 0.0032(9) 0.0035(8) 0.0009(9)
C8 0.0355(10) 0.0325(10) 0.0341(9) 0.0045(9) -0.0019(8) 0.0013(8)
C9 0.0410(10) 0.0460(10) 0.0620(10) -0.0050(10) -0.0090(10) 0.0070(10)

loop_
_atom_site_label
_atom_site_fract_x
_atom_site_fract_y
_atom_site_fract_z
_atom_site_U_iso_or_equiv
_atom_site_thermal_displace_type
_atom_site_calc_flag
_atom_site_calc_attached_atom
O1 0.21629(8) 0.1316(3) 0.0110(1) 0.0391(4) Uij ? ?
O2 0.14854(8) -0.0427(3) -0.1688(2) 0.0483(4) Uij ? ?
O3 0.19662(9) 0.2189(3) 0.2459(1) 0.0449(4) Uij ? ?
C1 0.0867(1) 0.3014(4) -0.0337(2) 0.0334(5) Uij ? ?
C2 0.1173(1) 0.4369(4) 0.0776(2) 0.0317(4) Uij ? ?
C3 0.0709(1) 0.6329(5) 0.1374(2) 0.0423(5) Uij ? ?
C4 -0.0081(1) 0.6793(5) 0.0819(2) 0.0493(6) Uij ? ?
C5 -0.0389(1) 0.5394(5) -0.0296(2) 0.0529(6) Uij ? ?
C6 0.0082(1) 0.3495(5) -0.0905(2) 0.0446(6) Uij ? ?
C7 0.1497(1) 0.1109(4) -0.0742(2) 0.0348(5) Uij ? ?
C8 0.2023(1) 0.3340(4) 0.1169(2) 0.0340(5) Uij ? ?
C9 0.2742(1) 0.5198(5) 0.1039(2) 0.0495(6) Uij ? ?
H1 0.247(1) 0.151(5) 0.270(3) 0.079(9) Uiso ? ?
H3 0.0927 0.7341 0.2152 0.0508 Uiso calc C3
H4 -0.0429 0.8144 0.1227 0.0591 Uiso calc C4
H5 -0.0950 0.5765 -0.0655 0.0635 Uiso calc C5
H6 -0.0126 0.2523 -0.1706 0.0536 Uiso calc C6
H9A 0.2772 0.5836 0.0082 0.0595 Uiso calc C9
H9B 0.2655 0.6640 0.1676 0.0595 Uiso calc C9
H9C 0.3267 0.4326 0.1275 0.0595 Uiso calc C9

loop_
_atom_type_symbol
_atom_type_scat_dispersion_real
_atom_type_scat_dispersion_imag
_atom_type_scat_source
H 0 0 'Stewart, Davidson & Simpson (1965)'
C .002 .002 'Cromer & Waber (1974)'
O .008 .006 'Cromer & Waber (1974)'

loop_
_geom_angle_atom_site_label_1
_geom_angle_atom_site_label_2
_geom_angle_atom_site_label_3
_geom_angle
_geom_angle_publ_flag
C7 O1 C8 110.80(10) yes
C2 C1 C6 122.3(2) yes
C2 C1 C7 108.2(2) yes
C6 C1 C7 129.5(2) yes
C1 C2 C3 120.8(2) yes
C1 C2 C8 109.4(2) yes
C3 C2 C8 129.8(2) yes
C2 C3 C4 117.0(2) yes
C3 C4 C5 121.8(2) yes
C4 C5 C6 121.0(2) yes
C1 C6 C5 117.1(2) yes
O1 C7 O2 121.4(2) yes
O1 C7 C1 109.0(2) yes
O2 C7 C1 129.6(2) yes
O1 C8 O3 108.4(2) yes
O1 C8 C2 102.60(10) yes
O1 C8 C9 106.6(2) yes
O3 C8 C2 108.8(2) yes
O3 C8 C9 113.8(2) yes
C2 C8 C9 115.8(2) yes

loop_
_geom_bond_atom_site_label_1
_geom_bond_atom_site_label_2
_geom_bond_distance
_geom_bond_publ_flag
O1 C7 1.347(2) yes
O1 C8 1.484(2) yes
O2 C7 1.212(2) yes
O3 C8 1.381(2) yes
C1 C2 1.373(2) yes
C1 C6 1.389(2) yes
C1 C7 1.466(3) yes
C2 C3 1.388(3) yes
C2 C8 1.506(3) yes
C3 C4 1.389(3) yes
C4 C5 1.387(3) yes
C5 C6 1.375(3) yes
C8 C9 1.508(3) yes
